data_4502790
loop_
_publ_author_name
'Bhattacharya, Suman'
'Saha, Binoy K.'

_publ_section_title
;
 Isostructurality in the Guest Free Forms and in the Clathrates of
 1,3,5-Triethyl-2,4,6-tris(4-halophenoxy)methylbenzenes
;
_journal_issue 1
_journal_name_full 'Crystal Growth &amp; Design'
_journal_page_first 169
_journal_paper_doi 10.1021/cg2009144
_journal_volume 12
_journal_year 2012
_chemical_formula_moiety 'C33 H33 I3 O3, C4 H8 O'
_chemical_formula_sum 'C37 H41 I3 O4'
_chemical_formula_weight 930.40
_chemical_name_common '1I, THF'
_chemical_name_systematic
;
1,3,5-triethyl-2,4,6-tris(4-iodophenoxy)methylbenzene, tetrahydrofuran
;
_space_group_crystal_system triclinic
_space_group_IT_number 2
_space_group_name_Hall '-P 1'
_space_group_name_H-M_alt 'P -1'
_symmetry_space_group_name_Hall '-P 1'
_symmetry_space_group_name_H-M 'P -1'
_atom_sites_solution_hydrogens geom
_atom_sites_solution_primary direct
_atom_sites_solution_secondary difmap
_audit_creation_date 2011-09-21
_audit_creation_method
;
  Olex2 1.1
  (compiled 2011.08.18 svn.r1932, GUI svn.r3819)
;
_cell_angle_alpha 112.047(6)
_cell_angle_beta 99.559(6)
_cell_angle_gamma 90.891(5)
_cell_formula_units_Z 2
_cell_length_a 10.1786(7)
_cell_length_b 13.2728(8)
_cell_length_c 15.3343(10)
_cell_measurement_reflns_used 5703
_cell_measurement_temperature 298(2)
_cell_measurement_theta_max 29.3313
_cell_measurement_theta_min 2.5920
_cell_volume 1886.6(2)
_computing_cell_refinement
;
CrysAlisPro, Oxford Diffraction Ltd.,
Version 1.171.33.66 (release 28-04-2010 CrysAlis171 .NET)
(compiled Apr 28 2010,14:27:37)
;
_computing_data_collection
;
CrysAlisPro, Oxford Diffraction Ltd.,
Version 1.171.33.66 (release 28-04-2010 CrysAlis171 .NET)
(compiled Apr 28 2010,14:27:37)
;
_computing_data_reduction
;
CrysAlisPro, Oxford Diffraction Ltd.,
Version 1.171.33.66 (release 28-04-2010 CrysAlis171 .NET)
(compiled Apr 28 2010,14:27:37)
;
_computing_molecular_graphics
;
O. V. Dolomanov, L. J. Bourhis, R. J. Gildea, J. A. K. Howard and H. Puschmann,
OLEX2: a complete structure solution, refinement and analysis program.
J. Appl. Cryst. (2009). 42, 339-341.
;
_computing_publication_material
;
O. V. Dolomanov, L. J. Bourhis, R. J. Gildea, J. A. K. Howard and H. Puschmann,
OLEX2: a complete structure solution, refinement and analysis program.
J. Appl. Cryst. (2009). 42, 339-341.
;
_computing_structure_refinement
;
XL, G.M. Sheldrick, Acta Cryst.
(2008). A64, 112-122
;
_computing_structure_solution 'SHELXS-97 (Sheldrick, 1990)'
_diffrn_ambient_temperature 298(2)
_diffrn_detector_area_resol_mean 15.9821
_diffrn_measured_fraction_theta_full 0.999
_diffrn_measured_fraction_theta_max 0.826
_diffrn_measurement_details
;
  1 omega   34.00   60.00   1.0000   10.0700
omega____ theta____ kappa____ phi______ frames
    -       18.9803  179.0000  -90.0000 26

  2 omega   -7.00   88.00   1.0000   10.0700
omega____ theta____ kappa____ phi______ frames
    -       18.9803   77.0000   90.0000 95

  3 omega  -10.00   45.00   1.0000   10.0700
omega____ theta____ kappa____ phi______ frames
    -       18.9803   77.0000 -150.0000 55

  4 omega  -43.00   48.00   1.0000   10.0700
omega____ theta____ kappa____ phi______ frames
    -       18.9803  -77.0000  -30.0000 91

  5 omega   18.00   86.00   1.0000   10.0700
omega____ theta____ kappa____ phi______ frames
    -       18.9803   77.0000 -120.0000 68

  6 omega  -51.00    2.00   1.0000   10.0700
omega____ theta____ kappa____ phi______ frames
    -       18.9803  -77.0000   30.0000 53
;
_diffrn_measurement_device_type 'Xcalibur, Eos'
_diffrn_measurement_method '\w scans'
_diffrn_orient_matrix_UB_11 0.0011612555
_diffrn_orient_matrix_UB_12 -0.0503203069
_diffrn_orient_matrix_UB_13 0.0062225668
_diffrn_orient_matrix_UB_21 -0.0485785172
_diffrn_orient_matrix_UB_22 -0.0243338413
_diffrn_orient_matrix_UB_23 -0.0424744502
_diffrn_orient_matrix_UB_31 0.0516664850
_diffrn_orient_matrix_UB_32 -0.0149771755
_diffrn_orient_matrix_UB_33 -0.0271404728
_diffrn_radiation_monochromator graphite
_diffrn_radiation_type 'Mo K\a'
_diffrn_radiation_wavelength 0.7107
_diffrn_reflns_av_R_equivalents 0.0227
_diffrn_reflns_av_unetI/netI 0.0487
_diffrn_reflns_limit_h_max 14
_diffrn_reflns_limit_h_min -13
_diffrn_reflns_limit_k_max 18
_diffrn_reflns_limit_k_min -17
_diffrn_reflns_limit_l_max 21
_diffrn_reflns_limit_l_min -18
_diffrn_reflns_number 15300
_diffrn_reflns_theta_full 25.00
_diffrn_reflns_theta_max 29.40
_diffrn_reflns_theta_min 2.60
_diffrn_source 'Enhance (Mo) X-ray Source'
_exptl_absorpt_coefficient_mu 2.520
_exptl_absorpt_correction_T_max 0.635
_exptl_absorpt_correction_T_min 0.519
_exptl_absorpt_correction_type multi-scan
_exptl_absorpt_process_details
;
CrysAlisPro, Oxford Diffraction Ltd.,
Version 1.171.33.66 (release 28-04-2010 CrysAlis171 .NET)
(compiled Apr 28 2010,14:27:37)
Empirical absorption correction using spherical harmonics,
 implemented in SCALE3 ABSPACK scaling algorithm.
;
_exptl_crystal_colour colorless
_exptl_crystal_density_diffrn 1.638
_exptl_crystal_density_method 'not measured'
_exptl_crystal_description block
_exptl_crystal_F_000 908
_exptl_crystal_size_max 0.28
_exptl_crystal_size_mid 0.22
_exptl_crystal_size_min 0.18
_refine_diff_density_max 2.112
_refine_diff_density_min -1.415
_refine_diff_density_rms 0.106
_refine_ls_extinction_method none
_refine_ls_goodness_of_fit_ref 1.043
_refine_ls_hydrogen_treatment constr
_refine_ls_matrix_type full
_refine_ls_number_parameters 394
_refine_ls_number_reflns 10409
_refine_ls_number_restraints 0
_refine_ls_restrained_S_all 1.043
_refine_ls_R_factor_all 0.1085
_refine_ls_R_factor_gt 0.0584
_refine_ls_shift/su_max 0.002
_refine_ls_shift/su_mean 0.000
_refine_ls_structure_factor_coef Fsqd
_refine_ls_weighting_details 'calc w=1/[\s^2^(Fo^2^)+(0.0969P)^2^+0.0000P] where P=(Fo^2^+2Fc^2^)/3'
_refine_ls_weighting_scheme calc
_refine_ls_wR_factor_gt 0.1655
_refine_ls_wR_factor_ref 0.1832
_reflns_number_gt 4566
_reflns_number_total 10409
_reflns_threshold_expression >2sigma(I)
_cod_data_source_file cg2009144_si_001.cif
_cod_data_source_block 1I.THF
_cod_database_code 4502790

loop_
_space_group_symop_id
_space_group_symop_operation_xyz
1 'x, y, z'
2 '-x, -y, -z'

loop_
_atom_site_label
_atom_site_type_symbol
_atom_site_fract_x
_atom_site_fract_y
_atom_site_fract_z
_atom_site_U_iso_or_equiv
_atom_site_adp_type
_atom_site_occupancy
_atom_site_symmetry_multiplicity
_atom_site_calc_flag
_atom_site_refinement_flags
_atom_site_disorder_assembly
_atom_site_disorder_group
I3 I -0.84323(4) 0.60599(4) 0.10207(4) 0.0832(2) Uani 1 1 d . . .
I1 I 0.42244(6) -0.10691(4) 0.33152(6) 0.1144(3) Uani 1 1 d . . .
I2 I 0.19143(6) 1.28560(4) 0.97694(4) 0.0965(2) Uani 1 1 d . . .
O1 O 0.2377(4) 0.3496(3) 0.3650(3) 0.0643(11) Uani 1 1 d . A .
O3 O -0.2689(4) 0.5919(4) 0.3117(3) 0.0627(11) Uani 1 1 d . A .
C16 C 0.2740(6) 0.2509(4) 0.3620(5) 0.0582(16) Uani 1 1 d . . .
C5 C -0.0343(5) 0.5992(5) 0.3468(4) 0.0503(14) Uani 1 1 d . A .
C28 C -0.3902(6) 0.5919(5) 0.2592(5) 0.0537(15) Uani 1 1 d . . .
C6 C 0.0161(6) 0.5032(4) 0.3521(4) 0.0485(14) Uani 1 1 d . . .
C31 C -0.6481(6) 0.5946(4) 0.1689(5) 0.0530(15) Uani 1 1 d . . .
O2 O 0.1085(5) 0.8375(3) 0.6352(4) 0.0728(13) Uani 1 1 d . A .
C19 C 0.3611(6) 0.0477(5) 0.3454(6) 0.069(2) Uani 1 1 d . . .
C14 C -0.0438(6) 0.3931(4) 0.2764(4) 0.0543(15) Uani 1 1 d . . .
H14A H -0.0350 0.3385 0.3044 0.065 Uiso 1 1 calc R . .
H14B H -0.1384 0.3972 0.2563 0.065 Uiso 1 1 calc R . .
C24 C 0.2626(6) 1.1084(5) 0.8051(5) 0.0633(17) Uani 1 1 d . . .
H24 H 0.3372 1.1567 0.8184 0.076 Uiso 1 1 calc R . .
C2 C 0.1764(7) 0.6124(5) 0.4935(6) 0.077(2) Uani 1 1 d . . .
C4 C 0.0209(6) 0.7016(4) 0.4149(5) 0.0538(15) Uani 1 1 d . . .
C7 C 0.1652(7) 0.4068(4) 0.4389(5) 0.0672(18) Uani 1 1 d . . .
H7A H 0.2223 0.4268 0.5012 0.081 Uiso 1 1 calc R A .
H7B H 0.0888 0.3604 0.4360 0.081 Uiso 1 1 calc R . .
C13 C -0.0334(6) 0.8065(5) 0.4116(5) 0.0628(17) Uani 1 1 d . A .
H13A H -0.1275 0.7919 0.3828 0.075 Uiso 1 1 calc R . .
H13B H -0.0258 0.8596 0.4766 0.075 Uiso 1 1 calc R . .
C22 C 0.1342(6) 0.9361(5) 0.7106(5) 0.0629(18) Uani 1 1 d . . .
C25 C 0.1705(7) 1.1329(5) 0.8631(5) 0.0631(16) Uani 1 1 d . . .
C23 C 0.2447(6) 1.0105(4) 0.7255(5) 0.0627(17) Uani 1 1 d . . .
H23 H 0.3041 0.9943 0.6831 0.075 Uiso 1 1 calc R . .
C8 C 0.1840(7) 0.8165(4) 0.5616(5) 0.0665(19) Uani 1 1 d . . .
H8A H 0.2779 0.8151 0.5861 0.080 Uiso 1 1 calc R A .
H8B H 0.1751 0.8724 0.5350 0.080 Uiso 1 1 calc R . .
C1 C 0.1181(7) 0.5093(4) 0.4247(5) 0.0592(16) Uani 1 1 d . A .
C9 C -0.1517(6) 0.5941(5) 0.2714(5) 0.0574(15) Uani 1 1 d . . .
H9A H -0.1463 0.6575 0.2547 0.069 Uiso 1 1 calc R A .
H9B H -0.1539 0.5290 0.2141 0.069 Uiso 1 1 calc R . .
C15 C 0.0217(7) 0.3581(6) 0.1905(5) 0.076(2) Uani 1 1 d . . .
H15A H -0.0199 0.2887 0.1450 0.114 Uiso 1 1 calc R . .
H15B H 0.1150 0.3520 0.2096 0.114 Uiso 1 1 calc R . .
H15C H 0.0120 0.4112 0.1617 0.114 Uiso 1 1 calc R . .
C17 C 0.3244(7) 0.1852(5) 0.2811(6) 0.074(2) Uani 1 1 d . . .
H17 H 0.3290 0.2100 0.2323 0.089 Uiso 1 1 calc R . .
C21 C 0.2701(7) 0.2128(5) 0.4350(6) 0.0657(18) Uani 1 1 d . . .
H21 H 0.2387 0.2546 0.4899 0.079 Uiso 1 1 calc R . .
C27 C 0.0491(8) 0.9616(6) 0.7742(6) 0.080(2) Uani 1 1 d . . .
H27 H -0.0207 0.9111 0.7665 0.097 Uiso 1 1 calc R . .
C20 C 0.3140(6) 0.1116(5) 0.4237(6) 0.075(2) Uani 1 1 d . . .
H20 H 0.3110 0.0861 0.4722 0.090 Uiso 1 1 calc R . .
C18 C 0.3669(7) 0.0851(6) 0.2732(6) 0.082(2) Uani 1 1 d . . .
H18 H 0.3997 0.0423 0.2192 0.098 Uiso 1 1 calc R . .
C10 C 0.2684(12) 0.6160(15) 0.5781(12) 0.037(3) Uani 0.50 1 d P A 1
H10A H 0.2460 0.5546 0.5943 0.044 Uiso 0.50 1 calc PR A 1
H10B H 0.2627 0.6828 0.6320 0.044 Uiso 0.50 1 calc PR A 1
C26 C 0.0643(7) 1.0581(6) 0.8476(6) 0.078(2) Uani 1 1 d . . .
H26 H 0.0030 1.0752 0.8886 0.093 Uiso 1 1 calc R . .
C33 C -0.4156(6) 0.5909(5) 0.1682(4) 0.0557(15) Uani 1 1 d . . .
H33 H -0.3452 0.5888 0.1361 0.067 Uiso 1 1 calc R . .
C30 C -0.6281(7) 0.5953(5) 0.2592(6) 0.0703(19) Uani 1 1 d . . .
H30 H -0.6999 0.5970 0.2900 0.084 Uiso 1 1 calc R . .
C3 C 0.1276(7) 0.7059(4) 0.4858(5) 0.0642(18) Uani 1 1 d . A .
C32 C -0.5434(6) 0.5931(5) 0.1241(5) 0.0605(16) Uani 1 1 d . . .
H32 H -0.5587 0.5935 0.0627 0.073 Uiso 1 1 calc R . .
C29 C -0.4994(6) 0.5935(6) 0.3042(5) 0.0657(17) Uani 1 1 d . . .
H29 H -0.4850 0.5933 0.3656 0.079 Uiso 1 1 calc R . .
C11 C 0.4171(13) 0.6107(18) 0.5549(17) 0.063(5) Uani 0.50 1 d P A 1
H11A H 0.4230 0.5428 0.5036 0.094 Uiso 0.50 1 calc PR A 1
H11B H 0.4801 0.6162 0.6109 0.094 Uiso 0.50 1 calc PR A 1
H11C H 0.4370 0.6700 0.5365 0.094 Uiso 0.50 1 calc PR A 1
C12 C 0.0381(8) 0.8543(6) 0.3564(6) 0.084(2) Uani 1 1 d . . .
H12A H 0.0174 0.8082 0.2896 0.125 Uiso 1 1 calc R A .
H12B H 0.1327 0.8596 0.3788 0.125 Uiso 1 1 calc R . .
H12C H 0.0099 0.9256 0.3653 0.125 Uiso 1 1 calc R . .
O4 O 0.364(3) 0.732(2) 0.951(2) 0.408(13) Uiso 1 1 d . . .
C34 C 0.431(3) 0.749(3) 0.887(2) 0.334(15) Uiso 1 1 d . . .
H34A H 0.4150 0.6895 0.8248 0.401 Uiso 1 1 calc R . .
H34B H 0.5268 0.7660 0.9110 0.401 Uiso 1 1 calc R . .
C35 C 0.364(2) 0.8453(17) 0.8855(16) 0.248(10) Uiso 1 1 d . . .
H35A H 0.2851 0.8229 0.8350 0.298 Uiso 1 1 calc R . .
H35B H 0.4230 0.8936 0.8725 0.298 Uiso 1 1 calc R . .
C36 C 0.320(3) 0.909(3) 0.988(3) 0.358(16) Uiso 1 1 d . . .
H36A H 0.3660 0.9814 1.0217 0.430 Uiso 1 1 calc R . .
H36B H 0.2239 0.9133 0.9823 0.430 Uiso 1 1 calc R . .
C37 C 0.364(3) 0.839(3) 1.024(2) 0.328(15) Uiso 1 1 d . . .
H37A H 0.3079 0.8344 1.0683 0.394 Uiso 1 1 calc R . .
H37B H 0.4542 0.8636 1.0601 0.394 Uiso 1 1 calc R . .
C0AA C 0.329(3) 0.630(2) 0.613(3) 0.152(15) Uani 0.50 1 d P A 2
H0AA H 0.2531 0.5796 0.6017 0.228 Uiso 0.50 1 calc PR A 2
H0AB H 0.3051 0.7032 0.6419 0.228 Uiso 0.50 1 calc PR A 2
H0AC H 0.4016 0.6169 0.6548 0.228 Uiso 0.50 1 calc PR A 2
C1AA C 0.364(2) 0.6165(16) 0.5338(16) 0.065(5) Uani 0.50 1 d P A 2
H1AA H 0.4026 0.5484 0.5044 0.078 Uiso 0.50 1 calc PR A 2
H1AB H 0.4153 0.6784 0.5337 0.078 Uiso 0.50 1 calc PR A 2

loop_
_atom_site_aniso_label
_atom_site_aniso_U_11
_atom_site_aniso_U_22
_atom_site_aniso_U_33
_atom_site_aniso_U_23
_atom_site_aniso_U_13
_atom_site_aniso_U_12
I3 0.0595(3) 0.0782(3) 0.0981(5) 0.0263(3) -0.0046(3) 0.0053(2)
I1 0.0948(4) 0.0478(3) 0.2081(8) 0.0389(4) 0.0711(4) 0.0279(2)
I2 0.1138(4) 0.0826(4) 0.0683(4) -0.0069(3) 0.0362(3) 0.0007(3)
O1 0.078(3) 0.048(2) 0.071(3) 0.024(2) 0.021(2) 0.014(2)
O3 0.058(2) 0.086(3) 0.051(3) 0.035(2) 0.008(2) 0.006(2)
C16 0.052(3) 0.042(3) 0.075(5) 0.018(3) 0.007(3) 0.004(2)
C5 0.052(3) 0.056(3) 0.043(4) 0.022(3) 0.003(3) -0.001(3)
C28 0.057(3) 0.050(3) 0.051(4) 0.019(3) 0.004(3) 0.003(3)
C6 0.062(3) 0.037(3) 0.044(4) 0.012(3) 0.013(3) 0.003(2)
C31 0.050(3) 0.039(3) 0.063(5) 0.014(3) 0.006(3) 0.007(2)
O2 0.092(3) 0.038(2) 0.070(4) 0.003(2) 0.009(3) -0.009(2)
C19 0.059(4) 0.039(3) 0.098(6) 0.008(4) 0.027(4) 0.008(3)
C14 0.071(4) 0.042(3) 0.043(4) 0.009(3) 0.009(3) -0.004(3)
C24 0.064(4) 0.048(3) 0.063(5) 0.003(3) 0.015(3) -0.007(3)
C2 0.088(5) 0.044(3) 0.075(5) 0.014(3) -0.030(4) 0.010(3)
C4 0.063(3) 0.038(3) 0.059(4) 0.019(3) 0.005(3) 0.010(2)
C7 0.101(5) 0.037(3) 0.053(4) 0.011(3) 0.000(4) 0.019(3)
C13 0.062(3) 0.053(3) 0.077(5) 0.032(3) 0.003(3) 0.010(3)
C22 0.070(4) 0.041(3) 0.070(5) 0.020(3) -0.005(4) -0.001(3)
C25 0.078(4) 0.054(3) 0.047(4) 0.008(3) 0.013(3) 0.004(3)
C23 0.062(4) 0.045(3) 0.070(5) 0.006(3) 0.020(3) 0.002(3)
C8 0.077(4) 0.037(3) 0.066(5) 0.010(3) -0.014(4) 0.001(3)
C1 0.085(4) 0.035(3) 0.050(4) 0.013(3) -0.002(3) 0.008(3)
C9 0.061(3) 0.065(4) 0.046(4) 0.021(3) 0.007(3) 0.007(3)
C15 0.085(5) 0.076(4) 0.048(5) 0.004(4) 0.009(4) -0.008(4)
C17 0.095(5) 0.060(4) 0.075(6) 0.023(4) 0.040(4) 0.014(4)
C21 0.079(4) 0.045(3) 0.081(5) 0.028(3) 0.027(4) 0.015(3)
C27 0.082(5) 0.074(5) 0.085(6) 0.029(5) 0.022(4) -0.017(4)
C20 0.075(4) 0.054(4) 0.108(7) 0.037(4) 0.031(4) 0.020(3)
C18 0.085(5) 0.059(4) 0.091(6) 0.006(4) 0.042(4) 0.010(4)
C10 0.028(5) 0.045(7) 0.035(7) 0.013(6) 0.004(5) 0.005(5)
C26 0.074(4) 0.084(5) 0.075(6) 0.025(4) 0.028(4) -0.003(4)
C33 0.064(4) 0.064(4) 0.039(4) 0.019(3) 0.009(3) 0.001(3)
C30 0.062(4) 0.067(4) 0.084(6) 0.027(4) 0.021(4) 0.009(3)
C3 0.090(4) 0.031(3) 0.058(5) 0.009(3) -0.003(4) 0.004(3)
C32 0.064(4) 0.066(4) 0.042(4) 0.014(3) 0.000(3) 0.004(3)
C29 0.064(4) 0.084(4) 0.059(5) 0.037(4) 0.018(3) 0.008(3)
C11 0.022(7) 0.089(11) 0.078(14) 0.038(9) -0.008(7) 0.016(7)
C12 0.089(5) 0.078(5) 0.106(7) 0.056(5) 0.026(5) 0.023(4)
C0AA 0.20(3) 0.049(11) 0.23(5) 0.05(2) 0.13(3) 0.015(19)
C1AA 0.075(14) 0.061(8) 0.062(13) 0.027(9) 0.012(12) 0.022(11)

loop_
_atom_type_symbol
_atom_type_description
_atom_type_scat_dispersion_real
_atom_type_scat_dispersion_imag
_atom_type_scat_source
C C 0.0033 0.0016 'International Tables Vol C Tables 4.2.6.8 and 6.1.1.4'
H H 0.0000 0.0000 'International Tables Vol C Tables 4.2.6.8 and 6.1.1.4'
O O 0.0106 0.0060 'International Tables Vol C Tables 4.2.6.8 and 6.1.1.4'
I I -0.4742 1.8119 'International Tables Vol C Tables 4.2.6.8 and 6.1.1.4'

loop_
_geom_angle_atom_site_label_1
_geom_angle_atom_site_label_2
_geom_angle_atom_site_label_3
_geom_angle
C16 O1 C7 115.8(5)
C28 O3 C9 118.6(5)
O1 C16 C17 116.8(6)
O1 C16 C21 124.6(6)
C21 C16 C17 118.5(5)
C6 C5 C9 120.8(5)
C4 C5 C6 120.4(5)
C4 C5 C9 118.8(5)
O3 C28 C33 126.9(6)
O3 C28 C29 115.5(6)
C33 C28 C29 117.6(6)
C5 C6 C14 119.4(5)
C1 C6 C5 120.0(5)
C1 C6 C14 120.6(5)
C30 C31 I3 119.2(5)
C32 C31 I3 119.9(5)
C32 C31 C30 120.7(6)
C22 O2 C8 117.9(5)
C20 C19 I1 121.2(6)
C20 C19 C18 119.0(6)
C18 C19 I1 119.9(5)
C6 C14 H14A 109.0
C6 C14 H14B 109.0
H14A C14 H14B 107.8
C15 C14 C6 112.9(5)
C15 C14 H14A 109.0
C15 C14 H14B 109.0
C25 C24 H24 120.2
C25 C24 C23 119.6(6)
C23 C24 H24 120.2
C1 C2 C10 118.7(9)
C1 C2 C1AA 113.7(8)
C10 C2 C1AA 42.2(11)
C3 C2 C1 118.8(6)
C3 C2 C10 121.7(9)
C3 C2 C1AA 116.9(8)
C5 C4 C13 121.3(5)
C3 C4 C5 118.7(5)
C3 C4 C13 120.0(5)
O1 C7 H7A 109.9
O1 C7 H7B 109.9
O1 C7 C1 108.9(5)
H7A C7 H7B 108.3
C1 C7 H7A 109.9
C1 C7 H7B 109.9
C4 C13 H13A 108.9
C4 C13 H13B 108.9
H13A C13 H13B 107.8
C12 C13 C4 113.2(6)
C12 C13 H13A 108.9
C12 C13 H13B 108.9
O2 C22 C23 123.1(7)
C27 C22 O2 117.4(6)
C27 C22 C23 119.5(6)
C24 C25 I2 119.2(5)
C24 C25 C26 120.4(6)
C26 C25 I2 120.3(5)
C24 C23 C22 118.6(6)
C24 C23 H23 120.7
C22 C23 H23 120.7
O2 C8 H8A 110.5
O2 C8 H8B 110.5
O2 C8 C3 106.0(5)
H8A C8 H8B 108.7
C3 C8 H8A 110.5
C3 C8 H8B 110.5
C6 C1 C2 120.4(5)
C6 C1 C7 121.3(5)
C2 C1 C7 118.1(6)
O3 C9 C5 106.3(5)
O3 C9 H9A 110.5
O3 C9 H9B 110.5
C5 C9 H9A 110.5
C5 C9 H9B 110.5
H9A C9 H9B 108.7
C14 C15 H15A 109.5
C14 C15 H15B 109.5
C14 C15 H15C 109.5
H15A C15 H15B 109.5
H15A C15 H15C 109.5
H15B C15 H15C 109.5
C16 C17 H17 119.6
C18 C17 C16 120.8(7)
C18 C17 H17 119.6
C16 C21 H21 120.8
C20 C21 C16 118.5(7)
C20 C21 H21 120.8
C22 C27 H27 119.5
C26 C27 C22 121.0(7)
C26 C27 H27 119.5
C19 C20 C21 123.1(7)
C19 C20 H20 118.4
C21 C20 H20 118.4
C19 C18 H18 119.9
C17 C18 C19 120.1(7)
C17 C18 H18 119.9
C2 C10 H10A 110.1
C2 C10 H10B 110.1
C2 C10 C11 108.1(13)
H10A C10 H10B 108.4
C11 C10 H10A 110.1
C11 C10 H10B 110.1
C25 C26 H26 119.7
C27 C26 C25 120.7(7)
C27 C26 H26 119.7
C28 C33 H33 119.6
C32 C33 C28 120.8(6)
C32 C33 H33 119.6
C31 C30 H30 120.6
C31 C30 C29 118.8(6)
C29 C30 H30 120.6
C2 C3 C4 121.8(5)
C2 C3 C8 119.4(6)
C4 C3 C8 118.6(5)
C31 C32 C33 120.7(6)
C31 C32 H32 119.6
C33 C32 H32 119.6
C28 C29 H29 119.3
C30 C29 C28 121.4(7)
C30 C29 H29 119.3
C13 C12 H12A 109.5
C13 C12 H12B 109.5
C13 C12 H12C 109.5
H12A C12 H12B 109.5
H12A C12 H12C 109.5
H12B C12 H12C 109.5
C34 O4 C37 104(3)
O4 C34 H34A 112.6
O4 C34 H34B 112.6
O4 C34 C35 95(3)
H34A C34 H34B 110.1
C35 C34 H34A 112.7
C35 C34 H34B 112.7
C34 C35 H35A 109.7
C34 C35 H35B 109.6
C34 C35 C36 110(2)
H35A C35 H35B 108.2
C36 C35 H35A 109.7
C36 C35 H35B 109.7
C35 C36 H36A 112.8
C35 C36 H36B 112.8
H36A C36 H36B 110.3
C37 C36 C35 95(3)
C37 C36 H36A 112.8
C37 C36 H36B 112.8
O4 C37 H37A 109.4
O4 C37 H37B 109.3
C36 C37 O4 111(3)
C36 C37 H37A 109.3
C36 C37 H37B 109.3
H37A C37 H37B 108.0
H0AA C0AA H0AB 109.5
H0AA C0AA H0AC 109.5
H0AB C0AA H0AC 109.5
C1AA C0AA H0AA 109.5
C1AA C0AA H0AB 109.5
C1AA C0AA H0AC 109.5
C2 C1AA H1AA 115.0
C2 C1AA H1AB 115.0
C0AA C1AA C2 82(2)
C0AA C1AA H1AA 115.0
C0AA C1AA H1AB 115.0
H1AA C1AA H1AB 112.0

loop_
_geom_bond_atom_site_label_1
_geom_bond_atom_site_label_2
_geom_bond_distance
I3 C31 2.114(6)
I1 C19 2.098(6)
I2 C25 2.099(6)
O1 C16 1.353(6)
O1 C7 1.434(8)
O3 C28 1.357(7)
O3 C9 1.437(7)
C16 C17 1.406(9)
C16 C21 1.396(9)
C5 C6 1.406(8)
C5 C4 1.403(8)
C5 C9 1.500(8)
C28 C33 1.372(9)
C28 C29 1.398(8)
C6 C14 1.522(8)
C6 C1 1.368(8)
C31 C30 1.362(9)
C31 C32 1.357(9)
O2 C22 1.368(8)
O2 C8 1.416(9)
C19 C20 1.353(10)
C19 C18 1.381(11)
C14 H14A 0.9700
C14 H14B 0.9700
C14 C15 1.495(9)
C24 H24 0.9300
C24 C25 1.358(9)
C24 C23 1.392(8)
C2 C1 1.422(8)
C2 C10 1.452(15)
C2 C3 1.383(8)
C2 C1AA 1.90(2)
C4 C13 1.521(8)
C4 C3 1.388(9)
C7 H7A 0.9700
C7 H7B 0.9700
C7 C1 1.527(8)
C13 H13A 0.9700
C13 H13B 0.9700
C13 C12 1.497(9)
C22 C23 1.415(8)
C22 C27 1.364(10)
C25 C26 1.384(9)
C23 H23 0.9300
C8 H8A 0.9700
C8 H8B 0.9700
C8 C3 1.518(8)
C9 H9A 0.9700
C9 H9B 0.9700
C15 H15A 0.9600
C15 H15B 0.9600
C15 H15C 0.9600
C17 H17 0.9300
C17 C18 1.373(9)
C21 H21 0.9300
C21 C20 1.379(8)
C27 H27 0.9300
C27 C26 1.335(10)
C20 H20 0.9300
C18 H18 0.9300
C10 H10A 0.9700
C10 H10B 0.9700
C10 C11 1.61(2)
C26 H26 0.9300
C33 H33 0.9300
C33 C32 1.369(8)
C30 H30 0.9300
C30 C29 1.380(9)
C32 H32 0.9300
C29 H29 0.9300
C11 H11A 0.9600
C11 H11B 0.9600
C11 H11C 0.9600
C12 H12A 0.9600
C12 H12B 0.9600
C12 H12C 0.9600
O4 C34 1.37(3)
O4 C37 1.44(3)
C34 H34A 0.9700
C34 H34B 0.9700
C34 C35 1.46(3)
C35 H35A 0.9700
C35 H35B 0.9700
C35 C36 1.62(3)
C36 H36A 0.9700
C36 H36B 0.9700
C36 C37 1.31(4)
C37 H37A 0.9700
C37 H37B 0.9700
C0AA H0AA 0.9600
C0AA H0AB 0.9600
C0AA H0AC 0.9600
C0AA C1AA 1.27(4)
C1AA H1AA 0.9700
C1AA H1AB 0.9700

loop_
_geom_torsion_atom_site_label_1
_geom_torsion_atom_site_label_2
_geom_torsion_atom_site_label_3
_geom_torsion_atom_site_label_4
_geom_torsion
I3 C31 C30 C29 -176.7(5)
I3 C31 C32 C33 176.9(5)
I1 C19 C20 C21 -178.7(5)
I1 C19 C18 C17 178.7(5)
I2 C25 C26 C27 178.8(6)
O1 C16 C17 C18 178.3(6)
O1 C16 C21 C20 -178.0(6)
O1 C7 C1 C6 72.9(8)
O1 C7 C1 C2 -111.7(7)
O3 C28 C33 C32 -178.8(6)
O3 C28 C29 C30 179.0(6)
C16 O1 C7 C1 -173.4(5)
C16 C17 C18 C19 -0.3(11)
C16 C21 C20 C19 0.3(10)
C5 C6 C14 C15 87.6(7)
C5 C6 C1 C2 -1.9(10)
C5 C6 C1 C7 173.4(6)
C5 C4 C13 C12 -92.5(8)
C5 C4 C3 C2 -2.9(11)
C5 C4 C3 C8 -177.8(6)
C28 O3 C9 C5 177.3(5)
C28 C33 C32 C31 -1.0(10)
C6 C5 C4 C13 -179.0(6)
C6 C5 C4 C3 1.3(9)
C6 C5 C9 O3 89.9(7)
C31 C30 C29 C28 0.5(10)
O2 C22 C23 C24 -179.4(6)
O2 C22 C27 C26 -177.3(7)
O2 C8 C3 C2 -86.9(8)
O2 C8 C3 C4 88.1(7)
C14 C6 C1 C2 178.0(6)
C14 C6 C1 C7 -6.8(10)
C24 C25 C26 C27 -1.4(12)
C4 C5 C6 C14 -178.8(5)
C4 C5 C6 C1 1.0(9)
C4 C5 C9 O3 -87.4(6)
C7 O1 C16 C17 169.4(6)
C7 O1 C16 C21 -13.6(8)
C13 C4 C3 C2 177.4(7)
C13 C4 C3 C8 2.5(10)
C22 O2 C8 C3 -176.2(5)
C22 C27 C26 C25 -2.8(13)
C25 C24 C23 C22 -3.6(10)
C23 C24 C25 I2 -175.6(5)
C23 C24 C25 C26 4.5(11)
C23 C22 C27 C26 3.6(11)
C8 O2 C22 C23 -9.8(9)
C8 O2 C22 C27 171.1(6)
C1 C6 C14 C15 -92.2(7)
C1 C2 C10 C11 91.1(15)
C1 C2 C3 C4 2.1(12)
C1 C2 C3 C8 176.9(7)
C1 C2 C1AA C0AA -114.1(15)
C9 O3 C28 C33 1.8(9)
C9 O3 C28 C29 -177.9(5)
C9 C5 C6 C14 3.9(9)
C9 C5 C6 C1 -176.2(6)
C9 C5 C4 C13 -1.7(9)
C9 C5 C4 C3 178.6(6)
C17 C16 C21 C20 -1.0(9)
C21 C16 C17 C18 1.1(10)
C27 C22 C23 C24 -0.4(10)
C20 C19 C18 C17 -0.5(11)
C18 C19 C20 C21 0.5(11)
C10 C2 C1 C6 169.9(9)
C10 C2 C1 C7 -5.5(13)
C10 C2 C3 C4 -167.1(10)
C10 C2 C3 C8 7.7(14)
C10 C2 C1AA C0AA -7(2)
C33 C28 C29 C30 -0.7(10)
C30 C31 C32 C33 0.8(9)
C3 C2 C1 C6 0.4(12)
C3 C2 C1 C7 -175.1(7)
C3 C2 C10 C11 -99.7(15)
C3 C2 C1AA C0AA 101.6(16)
C3 C4 C13 C12 87.2(8)
C32 C31 C30 C29 -0.6(10)
C29 C28 C33 C32 0.9(9)
O4 C34 C35 C36 30(3)
C34 O4 C37 C36 52(4)
C34 C35 C36 C37 -2(3)
C35 C36 C37 O4 -27(4)
C37 O4 C34 C35 -45(3)
C1AA C2 C1 C6 -143.2(9)
C1AA C2 C1 C7 41.4(12)
C1AA C2 C10 C11 -3.3(16)
C1AA C2 C3 C4 144.5(10)
C1AA C2 C3 C8 -40.7(13)
